data_7715341
loop_
_publ_author_name
'Aguado, Sergio'
'Garc&#xed;a-&#xc1;lvarez, Pablo'
'Cabeza, Javier A.'
'Casarrubios, Luis'
'Sierra, Miguel A.'

_publ_section_title
;
 A cross-metathesis approach for polymetallic [FeFe]-hydrogenase mimics.
;
_journal_issue 8
_journal_name_full 'Dalton transactions (Cambridge, England : 2003)'
_journal_page_first 3756
_journal_page_last 3764
_journal_paper_doi 10.1039/d3dt04197b
_journal_volume 53
_journal_year 2024
_chemical_formula_sum 'C27 H19 Fe2 N O7 Ru S2'
_chemical_formula_weight 746.32
_space_group_crystal_system monoclinic
_space_group_IT_number 14
_space_group_name_Hall '-P 2ybc'
_space_group_name_H-M_alt 'P 1 21/c 1'
_atom_sites_solution_hydrogens geom
_audit_creation_method SHELXL-2014
_audit_update_record
;
2023-11-17 deposited with the CCDC.	2024-01-23 downloaded from the CCDC.
;
_cell_angle_alpha 90
_cell_angle_beta 101.619(5)
_cell_angle_gamma 90
_cell_formula_units_Z 4
_cell_length_a 27.1359(15)
_cell_length_b 8.2566(4)
_cell_length_c 12.5739(5)
_cell_measurement_reflns_used 4891
_cell_measurement_temperature 150(2)
_cell_measurement_theta_max 69.2790
_cell_measurement_theta_min 3.2890
_cell_volume 2759.5(2)
_computing_cell_refinement 'CrysAlisPro 1.171.38.46 (Rigaku Oxford Diffraction, 2015)'
_computing_data_collection 'CrysAlisPro 1.171.38.46 (Rigaku Oxford Diffraction, 2015)'
_computing_data_reduction 'CrysAlisPro 1.171.38.46 (Rigaku Oxford Diffraction, 2015)'
_computing_molecular_graphics 'MERCURY (Cambridge Crystallographic Data Centre: Cambridge, UK, 2022)'
_computing_publication_material 'SHELXL-2014 (Sheldrick, 2014)'
_computing_structure_refinement 'SHELXL-2014 (Sheldrick, 2014)'
_computing_structure_solution 'SIR-97 (Giacovazzo, 1999)'
_diffrn_ambient_temperature 150(2)
_diffrn_measured_fraction_theta_full 1.000
_diffrn_measured_fraction_theta_max 0.966
_diffrn_measurement_device_type 'Xcalibur, Onyx, Nova'
_diffrn_radiation_type CuK\a
_diffrn_radiation_wavelength 1.5418
_diffrn_reflns_av_R_equivalents 0.0862
_diffrn_reflns_av_unetI/netI 0.0744
_diffrn_reflns_Laue_measured_fraction_full 1.000
_diffrn_reflns_Laue_measured_fraction_max 0.966
_diffrn_reflns_limit_h_max 32
_diffrn_reflns_limit_h_min -31
_diffrn_reflns_limit_k_max 5
_diffrn_reflns_limit_k_min -9
_diffrn_reflns_limit_l_max 15
_diffrn_reflns_limit_l_min -14
_diffrn_reflns_number 13971
_diffrn_reflns_point_group_measured_fraction_full 1.000
_diffrn_reflns_point_group_measured_fraction_max 0.966
_diffrn_reflns_theta_full 67.680
_diffrn_reflns_theta_max 70.611
_diffrn_reflns_theta_min 3.325
_exptl_absorpt_coefficient_mu 14.522
_exptl_absorpt_correction_T_max 0.711
_exptl_absorpt_correction_T_min 0.108
_exptl_absorpt_correction_type gaussian
_exptl_absorpt_process_details
;
CrysAlisPro 1.171.38.46 (Rigaku Oxford Diffraction, 2015)
Numerical absorption correction based on gaussian integration over
			a multifaceted crystal model
Empirical absorption correction using spherical harmonics,
 implemented in SCALE3 ABSPACK scaling algorithm.
;
_exptl_crystal_colour red-orange
_exptl_crystal_density_diffrn 1.796
_exptl_crystal_description block
_exptl_crystal_F_000 1488
_exptl_crystal_size_max 0.207
_exptl_crystal_size_mid 0.167
_exptl_crystal_size_min 0.053
_refine_diff_density_max 1.142
_refine_diff_density_min -1.666
_refine_diff_density_rms 0.173
_refine_ls_extinction_method none
_refine_ls_goodness_of_fit_ref 1.094
_refine_ls_hydrogen_treatment constr
_refine_ls_matrix_type full
_refine_ls_number_parameters 361
_refine_ls_number_reflns 5114
_refine_ls_number_restraints 0
_refine_ls_restrained_S_all 1.094
_refine_ls_R_factor_all 0.0997
_refine_ls_R_factor_gt 0.0770
_refine_ls_shift/su_max 0.000
_refine_ls_shift/su_mean 0.000
_refine_ls_structure_factor_coef Fsqd
_refine_ls_weighting_details 'w=1/[\s^2^(Fo^2^)+(0.1375P)^2^+7.3820P] where P=(Fo^2^+2Fc^2^)/3'
_refine_ls_weighting_scheme calc
_refine_ls_wR_factor_gt 0.2135
_refine_ls_wR_factor_ref 0.2446
_reflns_Friedel_coverage 0.000
_reflns_number_gt 3808
_reflns_number_total 5114
_reflns_threshold_expression 'I > 2\s(I)'
_cod_data_source_file d3dt04197b2.cif
_cod_data_source_block 13b
_cod_original_sg_symbol_H-M 'P 21/c'
_cod_database_code 7715341
_shelx_space_group_comment
;
The symmetry employed for this shelxl refinement is uniquely defined
by the following loop, which should always be used as a source of
symmetry information in preference to the above space-group names.
They are only intended as comments.
;
_shelxl_version_number 2014-3

loop_
_space_group_symop_operation_xyz
'x, y, z'
'-x, y+1/2, -z+1/2'
'-x, -y, -z'
'x, -y-1/2, z-1/2'

loop_
_atom_site_label
_atom_site_type_symbol
_atom_site_fract_x
_atom_site_fract_y
_atom_site_fract_z
_atom_site_U_iso_or_equiv
_atom_site_adp_type
_atom_site_occupancy
_atom_site_site_symmetry_order
_atom_site_calc_flag
_atom_site_refinement_flags_posn
_atom_site_refinement_flags_adp
_atom_site_refinement_flags_occupancy
_atom_site_disorder_assembly
_atom_site_disorder_group
C1 C 0.7075(4) 0.2525(11) 0.1109(7) 0.051(2) Uani 1 1 d . . . . .
H1A H 0.7201 0.2439 0.1902 0.061 Uiso 1 1 calc R U . . .
H1B H 0.7136 0.1472 0.0781 0.061 Uiso 1 1 calc R U . . .
C2 C 0.7266(3) 0.3886(13) -0.0485(6) 0.052(2) Uani 1 1 d . . . . .
H2A H 0.7318 0.2810 -0.0792 0.062 Uiso 1 1 calc R U . . .
H2B H 0.7520 0.4632 -0.0679 0.062 Uiso 1 1 calc R U . . .
C3 C 0.7605(4) 0.4940(12) 0.1312(7) 0.055(2) Uani 1 1 d . . . . .
C4 C 0.7733(4) 0.4765(11) 0.2525(7) 0.050(2) Uani 1 1 d . . . . .
C5 C 0.7540(4) 0.5869(14) 0.3159(8) 0.064(2) Uani 1 1 d . . . . .
H5 H 0.7303 0.6656 0.2826 0.077 Uiso 1 1 calc R U . . .
C6 C 0.7689(5) 0.5830(14) 0.4265(8) 0.072(3) Uani 1 1 d . . . . .
H6 H 0.7533 0.6534 0.4694 0.087 Uiso 1 1 calc R U . . .
C7 C 0.8061(4) 0.4793(13) 0.4771(7) 0.063(3) Uani 1 1 d . . . . .
C8 C 0.8240(4) 0.3644(14) 0.4138(8) 0.065(3) Uani 1 1 d . . . . .
H8 H 0.8478 0.2858 0.4470 0.079 Uiso 1 1 calc R U . . .
C9 C 0.8072(4) 0.3642(13) 0.3010(7) 0.058(2) Uani 1 1 d . . . . .
H9 H 0.8194 0.2851 0.2581 0.069 Uiso 1 1 calc R U . . .
C10 C 0.8205(5) 0.4971(18) 0.5960(9) 0.080(3) Uani 1 1 d . . . . .
H10 H 0.7966 0.5509 0.6294 0.097 Uiso 1 1 calc R U . . .
C11 C 0.8596(6) 0.4515(14) 0.6592(10) 0.080(3) Uani 1 1 d . . . . .
H11 H 0.8834 0.3914 0.6290 0.096 Uiso 1 1 calc R U . . .
C12 C 0.8719(4) 0.4834(13) 0.7765(7) 0.064(3) Uani 1 1 d . . . . .
C13 C 0.8478(4) 0.5864(16) 0.8408(10) 0.070(3) Uani 1 1 d . . . . .
H13 H 0.8183 0.6480 0.8151 0.084 Uiso 1 1 calc R U . . .
C14 C 0.8757(4) 0.5821(15) 0.9523(9) 0.069(3) Uani 1 1 d . . . . .
H14 H 0.8675 0.6374 1.0125 0.083 Uiso 1 1 calc R U . . .
C15 C 0.9176(4) 0.4799(13) 0.9536(8) 0.063(3) Uani 1 1 d . . . . .
H15 H 0.9427 0.4548 1.0157 0.076 Uiso 1 1 calc R U . . .
C16 C 0.9159(4) 0.4211(13) 0.8471(8) 0.064(3) Uani 1 1 d . . . . .
H16 H 0.9401 0.3515 0.8259 0.077 Uiso 1 1 calc R U . . .
C17 C 0.9415(5) 0.9347(14) 0.8682(11) 0.082(3) Uani 1 1 d . . . . .
H17 H 0.9276 1.0019 0.9160 0.098 Uiso 1 1 calc R U . . .
C18 C 0.9214(4) 0.9100(14) 0.7591(10) 0.072(3) Uani 1 1 d . . . . .
H18 H 0.8914 0.9578 0.7195 0.087 Uiso 1 1 calc R U . . .
C19 C 0.9537(5) 0.7996(15) 0.7153(11) 0.077(3) Uani 1 1 d . . . . .
H19 H 0.9492 0.7629 0.6424 0.092 Uiso 1 1 calc R U . . .
C20 C 0.9938(4) 0.7563(15) 0.8040(10) 0.069(3) Uani 1 1 d . . . . .
H20 H 1.0202 0.6827 0.8000 0.083 Uiso 1 1 calc R U . . .
C21 C 0.9876(5) 0.8401(15) 0.8974(11) 0.078(3) Uani 1 1 d . . . . .
H21 H 1.0094 0.8360 0.9667 0.093 Uiso 1 1 calc R U . . .
C101 C 0.6281(4) 0.0900(12) -0.1340(7) 0.055(2) Uani 1 1 d . . . . .
C102 C 0.5470(4) 0.2032(11) -0.0596(6) 0.049(2) Uani 1 1 d . . . . .
C103 C 0.5699(4) 0.3444(12) -0.2231(7) 0.054(2) Uani 1 1 d . . . . .
C201 C 0.5680(4) 0.5300(12) 0.0888(8) 0.058(2) Uani 1 1 d . . . . .
C202 C 0.5791(4) 0.6593(13) -0.0912(8) 0.062(2) Uani 1 1 d . . . . .
C203 C 0.6539(4) 0.6999(13) 0.0826(9) 0.063(3) Uani 1 1 d . . . . .
Fe1 Fe 0.60431(5) 0.27845(17) -0.09296(9) 0.0455(4) Uani 1 1 d . . . . .
Fe2 Fe 0.61744(5) 0.53718(15) 0.01134(9) 0.0452(4) Uani 1 1 d . . . . .
N1 N 0.7355(3) 0.3747(8) 0.0689(5) 0.0453(15) Uani 1 1 d . . . . .
O7 O 0.7755(4) 0.6155(10) 0.0894(6) 0.082(2) Uani 1 1 d . . . . .
O101 O 0.6426(3) -0.0309(9) -0.1571(6) 0.073(2) Uani 1 1 d . . . . .
O102 O 0.5097(3) 0.1616(9) -0.0409(5) 0.0657(18) Uani 1 1 d . . . . .
O103 O 0.5473(3) 0.3938(10) -0.3029(5) 0.0685(19) Uani 1 1 d . . . . .
O201 O 0.5373(3) 0.5205(10) 0.1381(6) 0.0680(18) Uani 1 1 d . . . . .
O202 O 0.5554(3) 0.7343(10) -0.1591(6) 0.075(2) Uani 1 1 d . . . . .
O203 O 0.6740(4) 0.8138(10) 0.1214(7) 0.083(2) Uani 1 1 d . . . . .
Ru1 Ru 0.92315(3) 0.67984(9) 0.84433(5) 0.0547(3) Uani 1 1 d . . . . .
S1 S 0.63884(8) 0.2897(2) 0.08520(14) 0.0441(5) Uani 1 1 d . . . . .
S2 S 0.66338(8) 0.4623(3) -0.11253(15) 0.0491(5) Uani 1 1 d . . . . .

loop_
_atom_site_aniso_label
_atom_site_aniso_U_11
_atom_site_aniso_U_22
_atom_site_aniso_U_33
_atom_site_aniso_U_23
_atom_site_aniso_U_13
_atom_site_aniso_U_12
C1 0.067(5) 0.039(4) 0.042(4) 0.002(3) -0.001(4) 0.002(4)
C2 0.060(5) 0.067(6) 0.031(4) -0.002(4) 0.014(3) -0.005(4)
C3 0.072(6) 0.052(5) 0.043(4) 0.003(4) 0.013(4) -0.011(4)
C4 0.065(5) 0.045(5) 0.038(4) 0.001(3) 0.003(4) -0.012(4)
C5 0.085(7) 0.062(6) 0.048(5) 0.003(4) 0.019(5) 0.007(5)
C6 0.113(9) 0.065(7) 0.044(5) -0.008(5) 0.027(6) 0.004(6)
C7 0.085(7) 0.060(6) 0.044(5) -0.002(4) 0.009(5) -0.029(5)
C8 0.075(6) 0.071(7) 0.048(5) 0.010(5) 0.005(5) -0.008(5)
C9 0.072(6) 0.057(6) 0.044(4) 0.002(4) 0.012(4) 0.001(5)
C10 0.091(8) 0.096(9) 0.048(5) -0.002(6) 0.001(5) -0.017(7)
C11 0.112(10) 0.062(7) 0.063(6) 0.000(5) 0.012(7) -0.017(6)
C12 0.082(7) 0.058(6) 0.044(5) -0.005(4) -0.005(4) -0.032(5)
C13 0.054(5) 0.076(7) 0.080(7) 0.005(6) 0.013(5) -0.004(5)
C14 0.080(7) 0.071(7) 0.059(6) -0.008(5) 0.022(5) -0.012(6)
C15 0.071(6) 0.068(6) 0.044(5) 0.009(4) -0.005(4) -0.001(5)
C16 0.082(7) 0.044(5) 0.068(6) -0.002(4) 0.018(5) 0.009(5)
C17 0.104(9) 0.049(6) 0.093(8) -0.028(6) 0.020(7) -0.008(6)
C18 0.069(6) 0.054(6) 0.088(8) 0.004(6) 0.003(6) 0.000(5)
C19 0.076(7) 0.071(7) 0.077(7) 0.027(6) 0.000(6) -0.018(6)
C20 0.060(6) 0.067(7) 0.079(7) 0.007(6) 0.012(5) 0.003(5)
C21 0.072(7) 0.067(7) 0.084(8) -0.012(6) -0.010(6) -0.016(5)
C101 0.072(6) 0.051(6) 0.039(4) -0.007(4) 0.002(4) -0.002(4)
C102 0.069(6) 0.044(5) 0.030(4) 0.002(3) 0.001(4) -0.004(4)
C103 0.063(5) 0.058(6) 0.040(4) -0.001(4) 0.011(4) 0.002(4)
C201 0.074(6) 0.052(6) 0.044(5) -0.002(4) 0.001(4) 0.009(4)
C202 0.076(6) 0.062(6) 0.047(5) 0.001(4) 0.007(5) -0.004(5)
C203 0.078(6) 0.047(6) 0.062(6) 0.001(4) 0.007(5) 0.010(5)
Fe1 0.0598(8) 0.0450(8) 0.0294(6) 0.0003(5) 0.0036(5) -0.0002(6)
Fe2 0.0607(8) 0.0395(8) 0.0343(6) 0.0032(5) 0.0070(5) 0.0033(5)
N1 0.057(4) 0.039(4) 0.039(3) 0.001(3) 0.006(3) -0.006(3)
O7 0.116(6) 0.073(5) 0.051(4) 0.012(4) 0.002(4) -0.037(5)
O101 0.091(5) 0.054(5) 0.071(4) -0.014(3) 0.010(4) 0.010(4)
O102 0.069(4) 0.075(5) 0.052(4) 0.013(3) 0.007(3) -0.010(4)
O103 0.076(4) 0.090(5) 0.035(3) 0.007(3) -0.002(3) 0.005(4)
O201 0.070(4) 0.082(5) 0.059(4) 0.003(4) 0.027(3) 0.012(4)
O202 0.087(5) 0.071(5) 0.064(4) 0.021(4) 0.007(4) 0.009(4)
O203 0.105(6) 0.051(5) 0.085(5) -0.010(4) 0.000(5) -0.002(4)
Ru1 0.0646(5) 0.0523(5) 0.0426(4) -0.0056(3) -0.0001(3) 0.0011(3)
S1 0.0604(11) 0.0410(10) 0.0290(8) 0.0034(7) 0.0048(8) -0.0011(8)
S2 0.0616(12) 0.0537(13) 0.0319(9) 0.0072(8) 0.0091(8) 0.0012(9)

loop_
_atom_type_symbol
_atom_type_description
_atom_type_scat_dispersion_real
_atom_type_scat_dispersion_imag
_atom_type_scat_source
C C 0.0181 0.0091 'International Tables Vol C Tables 4.2.6.8 and 6.1.1.4'
H H 0.0000 0.0000 'International Tables Vol C Tables 4.2.6.8 and 6.1.1.4'
Fe Fe -1.1336 3.1974 'International Tables Vol C Tables 4.2.6.8 and 6.1.1.4'
N N 0.0311 0.0180 'International Tables Vol C Tables 4.2.6.8 and 6.1.1.4'
O O 0.0492 0.0322 'International Tables Vol C Tables 4.2.6.8 and 6.1.1.4'
Ru Ru 0.0552 3.2960 'International Tables Vol C Tables 4.2.6.8 and 6.1.1.4'
S S 0.3331 0.5567 'International Tables Vol C Tables 4.2.6.8 and 6.1.1.4'

loop_
_geom_angle_atom_site_label_1
_geom_angle_atom_site_label_2
_geom_angle_atom_site_label_3
_geom_angle
_geom_angle_site_symmetry_1
_geom_angle_site_symmetry_3
_geom_angle_publ_flag
N1 C1 S1 114.2(6) . . ?
N1 C2 S2 114.7(6) . . ?
O7 C3 N1 120.8(8) . . ?
O7 C3 C4 118.7(8) . . ?
N1 C3 C4 120.4(8) . . ?
C9 C4 C5 119.4(8) . . ?
C9 C4 C3 121.3(9) . . ?
C5 C4 C3 119.0(9) . . ?
C6 C5 C4 120.1(10) . . ?
C5 C6 C7 121.5(10) . . ?
C6 C7 C8 118.0(9) . . ?
C6 C7 C10 115.2(11) . . ?
C8 C7 C10 126.7(12) . . ?
C7 C8 C9 120.1(10) . . ?
C4 C9 C8 120.5(10) . . ?
C11 C10 C7 129.2(14) . . ?
C10 C11 C12 125.1(14) . . ?
C13 C12 C16 106.5(8) . . ?
C13 C12 C11 130.0(11) . . ?
C16 C12 C11 123.3(11) . . ?
C13 C12 Ru1 70.4(6) . . ?
C16 C12 Ru1 68.9(6) . . ?
C11 C12 Ru1 121.3(7) . . ?
C12 C13 C14 108.9(10) . . ?
C12 C13 Ru1 71.7(6) . . ?
C14 C13 Ru1 71.6(6) . . ?
C15 C14 C13 106.7(9) . . ?
C15 C14 Ru1 70.0(6) . . ?
C13 C14 Ru1 69.7(6) . . ?
C14 C15 C16 108.7(9) . . ?
C14 C15 Ru1 72.3(6) . . ?
C16 C15 Ru1 69.9(6) . . ?
C15 C16 C12 109.1(9) . . ?
C15 C16 Ru1 71.9(6) . . ?
C12 C16 Ru1 72.6(6) . . ?
C18 C17 C21 108.4(11) . . ?
C18 C17 Ru1 71.7(7) . . ?
C21 C17 Ru1 71.1(6) . . ?
C17 C18 C19 108.8(10) . . ?
C17 C18 Ru1 71.1(7) . . ?
C19 C18 Ru1 71.5(6) . . ?
C20 C19 C18 106.4(11) . . ?
C20 C19 Ru1 69.8(6) . . ?
C18 C19 Ru1 69.9(7) . . ?
C21 C20 C19 109.2(11) . . ?
C21 C20 Ru1 71.8(7) . . ?
C19 C20 Ru1 71.8(6) . . ?
C20 C21 C17 107.1(10) . . ?
C20 C21 Ru1 70.7(6) . . ?
C17 C21 Ru1 69.8(6) . . ?
O101 C101 Fe1 177.8(9) . . ?
O102 C102 Fe1 176.9(8) . . ?
O103 C103 Fe1 176.2(9) . . ?
O201 C201 Fe2 177.9(9) . . ?
O202 C202 Fe2 177.7(10) . . ?
O203 C203 Fe2 173.2(9) . . ?
C103 Fe1 C101 98.7(4) . . ?
C103 Fe1 C102 90.1(4) . . ?
C101 Fe1 C102 98.4(4) . . ?
C103 Fe1 S1 158.4(3) . . ?
C101 Fe1 S1 102.7(3) . . ?
C102 Fe1 S1 89.3(3) . . ?
C103 Fe1 S2 87.0(3) . . ?
C101 Fe1 S2 104.3(3) . . ?
C102 Fe1 S2 157.4(3) . . ?
S1 Fe1 S2 85.31(8) . . ?
C103 Fe1 Fe2 102.2(3) . . ?
C101 Fe1 Fe2 150.4(3) . . ?
C102 Fe1 Fe2 102.2(3) . . ?
S1 Fe1 Fe2 56.92(6) . . ?
S2 Fe1 Fe2 56.76(7) . . ?
C202 Fe2 C203 96.9(5) . . ?
C202 Fe2 C201 91.2(5) . . ?
C203 Fe2 C201 98.6(5) . . ?
C202 Fe2 S2 88.8(4) . . ?
C203 Fe2 S2 102.8(4) . . ?
C201 Fe2 S2 158.4(3) . . ?
C202 Fe2 S1 149.6(3) . . ?
C203 Fe2 S1 113.5(3) . . ?
C201 Fe2 S1 84.6(3) . . ?
S2 Fe2 S1 84.55(9) . . ?
C202 Fe2 Fe1 95.9(3) . . ?
C203 Fe2 Fe1 155.2(4) . . ?
C201 Fe2 Fe1 102.2(3) . . ?
S2 Fe2 Fe1 56.34(7) . . ?
S1 Fe2 Fe1 56.09(6) . . ?
C3 N1 C1 122.9(7) . . ?
C3 N1 C2 119.5(7) . . ?
C1 N1 C2 116.1(7) . . ?
C16 Ru1 C17 169.3(5) . . ?
C16 Ru1 C15 38.3(4) . . ?
C17 Ru1 C15 133.8(5) . . ?
C16 Ru1 C20 112.4(5) . . ?
C17 Ru1 C20 64.0(5) . . ?
C15 Ru1 C20 123.0(4) . . ?
C16 Ru1 C13 63.8(5) . . ?
C17 Ru1 C13 122.4(5) . . ?
C15 Ru1 C13 63.8(4) . . ?
C20 Ru1 C13 165.2(5) . . ?
C16 Ru1 C18 152.1(4) . . ?
C17 Ru1 C18 37.2(5) . . ?
C15 Ru1 C18 167.7(5) . . ?
C20 Ru1 C18 64.1(4) . . ?
C13 Ru1 C18 111.9(4) . . ?
C16 Ru1 C21 131.9(5) . . ?
C17 Ru1 C21 39.1(5) . . ?
C15 Ru1 C21 114.8(4) . . ?
C20 Ru1 C21 37.5(5) . . ?
C13 Ru1 C21 155.6(5) . . ?
C18 Ru1 C21 63.8(5) . . ?
C16 Ru1 C12 38.5(4) . . ?
C17 Ru1 C12 151.7(5) . . ?
C15 Ru1 C12 64.2(4) . . ?
C20 Ru1 C12 130.1(5) . . ?
C13 Ru1 C12 37.9(5) . . ?
C18 Ru1 C12 120.3(4) . . ?
C21 Ru1 C12 166.2(5) . . ?
C16 Ru1 C19 120.6(5) . . ?
C17 Ru1 C19 63.6(5) . . ?
C15 Ru1 C19 153.2(5) . . ?
C20 Ru1 C19 38.4(4) . . ?
C13 Ru1 C19 129.5(4) . . ?
C18 Ru1 C19 38.6(5) . . ?
C21 Ru1 C19 63.7(5) . . ?
C12 Ru1 C19 110.4(4) . . ?
C16 Ru1 C14 63.8(4) . . ?
C17 Ru1 C14 114.6(5) . . ?
C15 Ru1 C14 37.6(4) . . ?
C20 Ru1 C14 154.5(4) . . ?
C13 Ru1 C14 38.8(4) . . ?
C18 Ru1 C14 131.7(5) . . ?
C21 Ru1 C14 124.3(5) . . ?
C12 Ru1 C14 64.2(4) . . ?
C19 Ru1 C14 166.6(5) . . ?
C1 S1 Fe1 111.7(3) . . ?
C1 S1 Fe2 112.7(3) . . ?
Fe1 S1 Fe2 66.98(7) . . ?
C2 S2 Fe1 110.4(3) . . ?
C2 S2 Fe2 112.4(3) . . ?
Fe1 S2 Fe2 66.90(8) . . ?

loop_
_geom_bond_atom_site_label_1
_geom_bond_atom_site_label_2
_geom_bond_distance
_geom_bond_site_symmetry_2
_geom_bond_publ_flag
C1 N1 1.427(12) . ?
C1 S1 1.850(10) . ?
C2 N1 1.452(10) . ?
C2 S2 1.846(9) . ?
C3 O7 1.240(12) . ?
C3 N1 1.352(12) . ?
C3 C4 1.500(12) . ?
C4 C9 1.360(14) . ?
C4 C5 1.381(15) . ?
C5 C6 1.369(14) . ?
C6 C7 1.377(17) . ?
C7 C8 1.387(17) . ?
C7 C10 1.476(14) . ?
C8 C9 1.399(13) . ?
C10 C11 1.249(19) . ?
C11 C12 1.469(15) . ?
C12 C13 1.419(17) . ?
C12 C16 1.433(15) . ?
C12 Ru1 2.195(9) . ?
C13 C14 1.453(16) . ?
C13 Ru1 2.177(11) . ?
C14 C15 1.412(17) . ?
C14 Ru1 2.202(11) . ?
C15 C16 1.417(15) . ?
C15 Ru1 2.172(10) . ?
C16 Ru1 2.146(11) . ?
C17 C18 1.386(18) . ?
C17 C21 1.458(19) . ?
C17 Ru1 2.170(11) . ?
C18 C19 1.447(19) . ?
C18 Ru1 2.178(12) . ?
C19 C20 1.438(16) . ?
C19 Ru1 2.199(12) . ?
C20 C21 1.401(19) . ?
C20 Ru1 2.173(11) . ?
C21 Ru1 2.188(11) . ?
C101 O101 1.133(12) . ?
C101 Fe1 1.799(10) . ?
C102 O102 1.137(12) . ?
C102 Fe1 1.802(10) . ?
C103 O103 1.141(11) . ?
C103 Fe1 1.797(9) . ?
C201 O201 1.137(13) . ?
C201 Fe2 1.810(12) . ?
C202 O202 1.142(12) . ?
C202 Fe2 1.795(11) . ?
C203 O203 1.145(13) . ?
C203 Fe2 1.797(11) . ?
Fe1 S1 2.249(2) . ?
Fe1 S2 2.257(3) . ?
Fe1 Fe2 2.4944(18) . ?
Fe2 S2 2.268(2) . ?
Fe2 S1 2.271(2) . ?
